data_4506369
loop_
_publ_author_name
'Deng, Zhao-Peng'
'Huo, Li-Hua'
'Zhao, Hui'
'Gao, Shan'

_publ_section_title
;
 A Co-Crystal Strategy to Tune the Supramolecular Patterns and Luminescent
 Properties: Ten Well-Designed Salts Assembled by Arenedisulfonic Acid
 with Diverse Diamines
;
_journal_issue 6
_journal_name_full 'Crystal Growth &amp; Design'
_journal_page_first 3342
_journal_paper_doi 10.1021/cg3004855
_journal_volume 12
_journal_year 2012
_chemical_formula_moiety 'C10 H6 O6 S2, C7 H12 N2, 3(H2 O)'
_chemical_formula_sum 'C17 H24 N2 O9 S2'
_chemical_formula_weight 464.50
_chemical_name_systematic
; 
 ? 
;
_space_group_IT_number 14
_symmetry_cell_setting monoclinic
_symmetry_space_group_name_Hall '-P 2ybc'
_symmetry_space_group_name_H-M 'P 1 21/c 1'
_atom_sites_solution_hydrogens geom
_atom_sites_solution_primary direct
_atom_sites_solution_secondary difmap
_audit_creation_method SHELXL-97
_cell_angle_alpha 90.00
_cell_angle_beta 118.35(3)
_cell_angle_gamma 90.00
_cell_formula_units_Z 4
_cell_length_a 13.383(3)
_cell_length_b 12.706(3)
_cell_length_c 13.944(3)
_cell_measurement_reflns_used 10949
_cell_measurement_temperature 295(2)
_cell_measurement_theta_max 27.41
_cell_measurement_theta_min 3.21
_cell_volume 2086.7(10)
_computing_cell_refinement RAPID-AUTO
_computing_data_collection 'RAPID-AUTO (Rigaku Corporation, 1998)'
_computing_data_reduction 'CrystalStructure (Rigaku/MSC and Rigaku Corporation, 2002)'
_computing_molecular_graphics SHELXL-97
_computing_publication_material SHELXL-97
_computing_structure_refinement 'SHELXL-97 (Sheldrick, 1997)'
_computing_structure_solution 'SHELXS-97 (Sheldrick, 1990)'
_diffrn_ambient_temperature 295(2)
_diffrn_detector_area_resol_mean 10.000
_diffrn_measured_fraction_theta_full 0.996
_diffrn_measured_fraction_theta_max 0.996
_diffrn_measurement_device_type 'Rigaku RAXIS-RAPID'
_diffrn_measurement_method \w
_diffrn_radiation_monochromator graphite
_diffrn_radiation_source 'fine-focus sealed tube'
_diffrn_radiation_type MoK\a
_diffrn_radiation_wavelength 0.71073
_diffrn_reflns_av_R_equivalents 0.0516
_diffrn_reflns_av_sigmaI/netI 0.0445
_diffrn_reflns_limit_h_max 17
_diffrn_reflns_limit_h_min -17
_diffrn_reflns_limit_k_max 15
_diffrn_reflns_limit_k_min -16
_diffrn_reflns_limit_l_max 18
_diffrn_reflns_limit_l_min -18
_diffrn_reflns_number 20046
_diffrn_reflns_theta_full 27.44
_diffrn_reflns_theta_max 27.44
_diffrn_reflns_theta_min 3.21
_diffrn_standards_decay_% 0
_diffrn_standards_interval_count 0
_diffrn_standards_interval_time 0
_diffrn_standards_number 0
_exptl_absorpt_coefficient_mu 0.308
_exptl_absorpt_correction_T_max 0.9524
_exptl_absorpt_correction_T_min 0.9270
_exptl_absorpt_correction_type multi-scan
_exptl_absorpt_process_details 'ABSCOR (Higashi, 1995)'
_exptl_crystal_colour brown
_exptl_crystal_density_diffrn 1.478
_exptl_crystal_density_method 'not measured'
_exptl_crystal_description prism
_exptl_crystal_F_000 976
_exptl_crystal_size_max 0.25
_exptl_crystal_size_mid 0.21
_exptl_crystal_size_min 0.16
_refine_diff_density_max 0.884
_refine_diff_density_min -0.456
_refine_diff_density_rms 0.075
_refine_ls_extinction_method none
_refine_ls_goodness_of_fit_ref 1.065
_refine_ls_hydrogen_treatment mixed
_refine_ls_matrix_type full
_refine_ls_number_parameters 308
_refine_ls_number_reflns 4761
_refine_ls_number_restraints 21
_refine_ls_restrained_S_all 1.063
_refine_ls_R_factor_all 0.0791
_refine_ls_R_factor_gt 0.0569
_refine_ls_shift/su_max 0.000
_refine_ls_shift/su_mean 0.000
_refine_ls_structure_factor_coef Fsqd
_refine_ls_weighting_details 'calc w=1/[\s^2^(Fo^2^)+(0.1143P)^2^+0.3038P] where P=(Fo^2^+2Fc^2^)/3'
_refine_ls_weighting_scheme calc
_refine_ls_wR_factor_gt 0.1721
_refine_ls_wR_factor_ref 0.1930
_reflns_number_gt 3219
_reflns_number_total 4761
_reflns_threshold_expression >2sigma(I)
_cod_data_source_file cg3004855_si_002.cif
_cod_data_source_block crystal8
_cod_original_sg_symbol_Hall '-P 2ybc '
_cod_original_sg_symbol_H-M 'P 21/c'
_cod_database_code 4506369

loop_
_symmetry_equiv_pos_as_xyz
'x, y, z'
'-x, y+1/2, -z+1/2'
'-x, -y, -z'
'x, -y-1/2, z-1/2'

loop_
_atom_site_label
_atom_site_type_symbol
_atom_site_fract_x
_atom_site_fract_y
_atom_site_fract_z
_atom_site_U_iso_or_equiv
_atom_site_adp_type
_atom_site_occupancy
_atom_site_symmetry_multiplicity
_atom_site_calc_flag
_atom_site_refinement_flags
S1 S 0.57277(5) 0.72740(5) 0.41213(6) 0.0409(2) Uani 1 1 d .
S2 S -0.01294(6) 0.23153(6) 0.02869(7) 0.0533(3) Uani 1 1 d .
O1W O 0.4205(2) 0.5633(3) 0.0740(2) 0.0929(10) Uani 1 1 d D
H1W1 H 0.392(4) 0.545(5) 0.0071(15) 0.139 Uiso 1 1 d D
H1W2 H 0.4921(12) 0.551(5) 0.104(3) 0.139 Uiso 1 1 d D
O1 O 0.45716(16) 0.76738(15) 0.34963(17) 0.0527(6) Uani 1 1 d .
O2 O 0.63129(18) 0.77651(16) 0.51792(18) 0.0586(6) Uani 1 1 d .
O2W O 0.1609(2) 0.9927(2) 0.1636(3) 0.0927(10) Uani 1 1 d D
H2W1 H 0.134(4) 1.041(3) 0.115(3) 0.139 Uiso 1 1 d D
H2W2 H 0.112(3) 0.944(3) 0.149(4) 0.139 Uiso 1 1 d D
O3 O 0.6346(2) 0.73228(19) 0.3518(2) 0.0701(7) Uani 1 1 d .
O3W O 0.3635(2) 0.9667(2) 0.3530(2) 0.0715(7) Uani 1 1 d D
H3W1 H 0.305(3) 0.986(3) 0.296(2) 0.107 Uiso 1 1 d D
H3W2 H 0.387(3) 0.9073(19) 0.343(3) 0.107 Uiso 1 1 d D
O4 O -0.13595(17) 0.22881(17) -0.0221(2) 0.0640(7) Uani 1 1 d .
O5 O 0.03652(18) 0.22816(19) 0.1465(2) 0.0685(7) Uani 1 1 d .
O6 O 0.0330(2) 0.15200(18) -0.0130(3) 0.0857(9) Uani 1 1 d .
N1 N 0.3074(2) 0.6466(2) 0.1748(2) 0.0557(7) Uani 1 1 d D
H1N1 H 0.346(2) 0.624(3) 0.143(2) 0.084 Uiso 1 1 d D
H1N2 H 0.2522(18) 0.684(2) 0.1262(19) 0.084 Uiso 1 1 d D
H1N3 H 0.353(2) 0.691(2) 0.224(2) 0.084 Uiso 1 1 d D
N2 N 0.2581(2) 0.2869(2) 0.2679(2) 0.0484(6) Uani 1 1 d D
H2N1 H 0.296(2) 0.277(3) 0.2330(19) 0.073 Uiso 1 1 d D
H2N2 H 0.296(2) 0.259(2) 0.3317(12) 0.073 Uiso 1 1 d D
H2N3 H 0.1950(14) 0.253(2) 0.234(2) 0.073 Uiso 1 1 d D
C1 C 0.6022(2) 0.5205(2) 0.3885(2) 0.0475(7) Uani 1 1 d .
H1 H 0.6375 0.5448 0.3491 0.057 Uiso 1 1 calc R
C2 C 0.5585(2) 0.5906(2) 0.4326(2) 0.0374(6) Uani 1 1 d .
C3 C 0.50356(19) 0.55551(19) 0.49334(19) 0.0330(5) Uani 1 1 d .
C4 C 0.4567(2) 0.6253(2) 0.5405(2) 0.0420(6) Uani 1 1 d .
H4 H 0.4608 0.6975 0.5321 0.050 Uiso 1 1 calc R
C5 C 0.4056(3) 0.5879(2) 0.5980(3) 0.0511(7) Uani 1 1 d .
H5 H 0.3756 0.6350 0.6287 0.061 Uiso 1 1 calc R
C6 C 0.0941(3) 0.3552(2) -0.0513(3) 0.0557(8) Uani 1 1 d .
H6 H 0.1219 0.2917 -0.0622 0.067 Uiso 1 1 calc R
C7 C 0.0255(2) 0.3552(2) -0.0044(2) 0.0437(7) Uani 1 1 d .
C8 C -0.01545(19) 0.4520(2) 0.0167(2) 0.0391(6) Uani 1 1 d .
C9 C -0.0848(2) 0.4574(2) 0.0678(3) 0.0497(7) Uani 1 1 d .
H9 H -0.1041 0.3958 0.0911 0.060 Uiso 1 1 calc R
C10 C -0.1236(3) 0.5508(3) 0.0835(3) 0.0604(8) Uani 1 1 d .
H10 H -0.1704 0.5524 0.1159 0.072 Uiso 1 1 calc R
C11 C 0.2045(2) 0.6119(3) 0.2801(3) 0.0592(9) Uani 1 1 d .
C12 C 0.2623(2) 0.5733(2) 0.2260(2) 0.0483(7) Uani 1 1 d .
C13 C 0.2823(2) 0.4679(2) 0.2213(2) 0.0435(6) Uani 1 1 d .
H13 H 0.3221 0.4435 0.1863 0.052 Uiso 1 1 calc R
C14 C 0.2405(2) 0.3996(2) 0.2709(2) 0.0450(7) Uani 1 1 d .
C15 C 0.1817(3) 0.4343(3) 0.3238(3) 0.0597(8) Uani 1 1 d .
H15 H 0.1544 0.3865 0.3563 0.072 Uiso 1 1 calc R
C16 C 0.1645(3) 0.5388(3) 0.3277(3) 0.0665(9) Uani 1 1 d .
H16 H 0.1249 0.5623 0.3631 0.080 Uiso 1 1 calc R
C17 C 0.1855(3) 0.7252(3) 0.2908(3) 0.0715(10) Uani 1 1 d .
H17A H 0.1157 0.7339 0.2936 0.107 Uiso 1 1 calc R
H17B H 0.1813 0.7628 0.2293 0.107 Uiso 1 1 calc R
H17C H 0.2472 0.7523 0.3565 0.107 Uiso 1 1 calc R

loop_
_atom_site_aniso_label
_atom_site_aniso_U_11
_atom_site_aniso_U_22
_atom_site_aniso_U_33
_atom_site_aniso_U_23
_atom_site_aniso_U_13
_atom_site_aniso_U_12
S1 0.0430(4) 0.0366(4) 0.0398(4) 0.0061(3) 0.0169(3) -0.0046(3)
S2 0.0458(4) 0.0335(4) 0.0646(5) 0.0125(3) 0.0131(4) -0.0032(3)
O1W 0.0731(17) 0.139(3) 0.0652(17) -0.0086(18) 0.0314(14) 0.0208(18)
O1 0.0484(11) 0.0387(11) 0.0530(13) 0.0061(9) 0.0093(10) 0.0003(8)
O2 0.0641(13) 0.0432(12) 0.0465(13) 0.0018(9) 0.0082(10) -0.0146(9)
O2W 0.0787(17) 0.0572(17) 0.091(2) 0.0089(15) -0.0016(15) 0.0023(13)
O3 0.0955(18) 0.0576(14) 0.0906(19) 0.0141(12) 0.0715(16) -0.0049(12)
O3W 0.0682(15) 0.0754(17) 0.0645(16) -0.0059(13) 0.0262(12) 0.0015(13)
O4 0.0469(11) 0.0490(13) 0.0691(16) 0.0186(11) 0.0055(11) -0.0121(9)
O5 0.0521(12) 0.0639(15) 0.0634(16) 0.0264(12) 0.0062(11) -0.0122(10)
O6 0.1022(19) 0.0358(13) 0.130(3) 0.0019(14) 0.0636(19) 0.0042(12)
N1 0.0481(13) 0.0508(15) 0.0494(15) -0.0040(12) 0.0077(12) 0.0097(11)
N2 0.0431(12) 0.0594(16) 0.0414(13) -0.0010(12) 0.0189(10) 0.0021(11)
C1 0.0549(15) 0.0471(16) 0.0526(17) 0.0027(13) 0.0355(14) 0.0014(13)
C2 0.0384(12) 0.0358(13) 0.0367(13) 0.0031(11) 0.0168(11) -0.0008(10)
C3 0.0335(11) 0.0334(13) 0.0309(12) -0.0013(10) 0.0143(10) -0.0011(9)
C4 0.0521(14) 0.0354(13) 0.0442(15) 0.0001(12) 0.0274(12) 0.0024(11)
C5 0.0608(16) 0.0451(16) 0.0597(19) -0.0035(14) 0.0385(15) 0.0054(13)
C6 0.0523(16) 0.0410(16) 0.073(2) 0.0012(15) 0.0293(15) -0.0006(13)
C7 0.0385(13) 0.0344(14) 0.0469(16) 0.0077(12) 0.0112(12) -0.0024(10)
C8 0.0336(12) 0.0339(14) 0.0418(15) 0.0060(11) 0.0115(11) -0.0018(10)
C9 0.0498(15) 0.0427(16) 0.0559(18) 0.0055(13) 0.0246(13) -0.0096(12)
C10 0.0562(17) 0.058(2) 0.076(2) 0.0018(17) 0.0387(17) -0.0049(15)
C11 0.0482(15) 0.0577(19) 0.0532(18) -0.0205(16) 0.0089(14) 0.0144(14)
C12 0.0377(13) 0.0527(17) 0.0413(15) -0.0050(13) 0.0080(12) 0.0037(12)
C13 0.0346(12) 0.0524(16) 0.0361(14) -0.0053(12) 0.0108(11) 0.0087(12)
C14 0.0338(12) 0.0586(18) 0.0367(14) -0.0062(13) 0.0119(11) 0.0039(12)
C15 0.0544(16) 0.073(2) 0.057(2) -0.0117(17) 0.0310(15) 0.0008(16)
C16 0.0578(18) 0.080(3) 0.072(2) -0.0138(19) 0.0390(18) -0.0002(17)
C17 0.081(2) 0.063(2) 0.079(3) -0.0027(19) 0.045(2) 0.0053(18)

loop_
_atom_type_symbol
_atom_type_description
_atom_type_scat_dispersion_real
_atom_type_scat_dispersion_imag
_atom_type_scat_source
C C 0.0033 0.0016 'International Tables Vol C Tables 4.2.6.8 and 6.1.1.4'
H H 0.0000 0.0000 'International Tables Vol C Tables 4.2.6.8 and 6.1.1.4'
N N 0.0061 0.0033 'International Tables Vol C Tables 4.2.6.8 and 6.1.1.4'
O O 0.0106 0.0060 'International Tables Vol C Tables 4.2.6.8 and 6.1.1.4'
S S 0.1246 0.1234 'International Tables Vol C Tables 4.2.6.8 and 6.1.1.4'

loop_
_geom_angle_atom_site_label_1
_geom_angle_atom_site_label_2
_geom_angle_atom_site_label_3
_geom_angle
_geom_angle_site_symmetry_1
_geom_angle_site_symmetry_3
O3 S1 O2 113.38(15) . .
O3 S1 O1 112.19(15) . .
O2 S1 O1 111.52(14) . .
O3 S1 C2 105.73(13) . .
O2 S1 C2 107.76(12) . .
O1 S1 C2 105.68(12) . .
O6 S2 O5 112.52(17) . .
O6 S2 O4 112.91(17) . .
O5 S2 O4 110.71(16) . .
O6 S2 C7 106.42(15) . .
O5 S2 C7 106.67(13) . .
O4 S2 C7 107.16(12) . .
H1W1 O1W H1W2 107(4) . .
H2W1 O2W H2W2 110(5) . .
H3W1 O3W H3W2 111(4) . .
C12 N1 H1N1 121(2) . .
C12 N1 H1N2 109(2) . .
H1N1 N1 H1N2 105.5(15) . .
C12 N1 H1N3 109(2) . .
H1N1 N1 H1N3 105(3) . .
H1N2 N1 H1N3 106.2(15) . .
C14 N2 H2N1 107(2) . .
C14 N2 H2N2 113(2) . .
H2N1 N2 H2N2 108.3(15) . .
C14 N2 H2N3 113(2) . .
H2N1 N2 H2N3 107.8(15) . .
H2N2 N2 H2N3 107.4(15) . .
C2 C1 C5 120.4(3) . 3_666
C2 C1 H1 119.8 . .
C5 C1 H1 119.8 3_666 .
C1 C2 C3 121.0(2) . .
C1 C2 S1 117.5(2) . .
C3 C2 S1 121.5(2) . .
C4 C3 C2 123.0(2) . .
C4 C3 C3 119.0(3) . 3_666
C2 C3 C3 117.9(3) . 3_666
C5 C4 C3 120.8(3) . .
C5 C4 H4 119.6 . .
C3 C4 H4 119.6 . .
C4 C5 C1 120.8(3) . 3_666
C4 C5 H5 119.6 . .
C1 C5 H5 119.6 3_666 .
C7 C6 C10 120.9(3) . 3_565
C7 C6 H6 119.5 . .
C10 C6 H6 119.5 3_565 .
C6 C7 C8 120.8(2) . .
C6 C7 S2 118.0(2) . .
C8 C7 S2 121.2(2) . .
C9 C8 C7 123.5(2) . .
C9 C8 C8 118.8(3) . 3_565
C7 C8 C8 117.7(3) . 3_565
C10 C9 C8 121.2(3) . .
C10 C9 H9 119.4 . .
C8 C9 H9 119.4 . .
C9 C10 C6 120.6(3) . 3_565
C9 C10 H10 119.7 . .
C6 C10 H10 119.7 3_565 .
C16 C11 C12 117.4(3) . .
C16 C11 C17 118.5(3) . .
C12 C11 C17 124.1(4) . .
C13 C12 C11 122.5(3) . .
C13 C12 N1 117.5(3) . .
C11 C12 N1 120.0(3) . .
C12 C13 C14 117.0(3) . .
C12 C13 H13 121.5 . .
C14 C13 H13 121.5 . .
C15 C14 C13 122.4(3) . .
C15 C14 N2 118.0(3) . .
C13 C14 N2 119.6(2) . .
C16 C15 C14 119.0(4) . .
C16 C15 H15 120.5 . .
C14 C15 H15 120.5 . .
C15 C16 C11 121.7(3) . .
C15 C16 H16 119.1 . .
C11 C16 H16 119.1 . .
C11 C17 H17A 109.5 . .
C11 C17 H17B 109.5 . .
H17A C17 H17B 109.5 . .
C11 C17 H17C 109.5 . .
H17A C17 H17C 109.5 . .
H17B C17 H17C 109.5 . .

loop_
_geom_bond_atom_site_label_1
_geom_bond_atom_site_label_2
_geom_bond_distance
_geom_bond_site_symmetry_2
S1 O3 1.434(2) .
S1 O2 1.443(2) .
S1 O1 1.460(2) .
S1 C2 1.786(3) .
S2 O6 1.441(3) .
S2 O5 1.451(3) .
S2 O4 1.451(2) .
S2 C7 1.781(3) .
O1W H1W1 0.86(4) .
O1W H1W2 0.86(4) .
O2W H2W1 0.85(4) .
O2W H2W2 0.85(4) .
O3W H3W1 0.85(4) .
O3W H3W2 0.85(4) .
N1 C12 1.466(4) .
N1 H1N1 0.87(4) .
N1 H1N2 0.87(4) .
N1 H1N3 0.87(4) .
N2 C14 1.456(4) .
N2 H2N1 0.86(3) .
N2 H2N2 0.86(3) .
N2 H2N3 0.86(3) .
C1 C2 1.362(4) .
C1 C5 1.402(4) 3_666
C1 H1 0.9300 .
C2 C3 1.431(4) .
C3 C4 1.416(4) .
C3 C3 1.432(5) 3_666
C4 C5 1.363(4) .
C4 H4 0.9300 .
C5 C1 1.402(4) 3_666
C5 H5 0.9300 .
C6 C7 1.356(4) .
C6 C10 1.397(4) 3_565
C6 H6 0.9300 .
C7 C8 1.434(4) .
C8 C9 1.415(4) .
C8 C8 1.434(5) 3_565
C9 C10 1.354(5) .
C9 H9 0.9300 .
C10 C6 1.397(4) 3_565
C10 H10 0.9300 .
C11 C16 1.388(5) .
C11 C12 1.401(4) .
C11 C17 1.482(5) .
C12 C13 1.373(4) .
C13 C14 1.383(4) .
C13 H13 0.9300 .
C14 C15 1.381(4) .
C15 C16 1.354(5) .
C15 H15 0.9300 .
C16 H16 0.9300 .
C17 H17A 0.9600 .
C17 H17B 0.9600 .
C17 H17C 0.9600 .

loop_
_geom_hbond_atom_site_label_D
_geom_hbond_atom_site_label_H
_geom_hbond_atom_site_label_A
_geom_hbond_distance_DH
_geom_hbond_distance_HA
_geom_hbond_distance_DA
_geom_hbond_angle_DHA
_geom_hbond_site_symmetry_A
O1W H1W1 O3W 0.86(4) 2.00(2) 2.826(4) 162(5) 4_575
O1W H1W2 O3W 0.86(4) 2.04(3) 2.846(4) 157(5) 2_645
O2W H2W1 O6 0.85(4) 2.175(15) 3.014(4) 169(5) 1_565
O2W H2W2 O6 0.85(4) 2.31(3) 3.058(4) 146(4) 3_565
O3W H3W1 O2W 0.85(4) 1.938(16) 2.764(4) 165(4) .
O3W H3W2 O1 0.85(4) 1.994(12) 2.837(3) 170(4) .
N1 H1N1 O1W 0.87(4) 1.849(10) 2.722(4) 175(3) .
N1 H1N2 O4 0.87(4) 1.903(11) 2.769(3) 177(3) 3_565
N1 H1N3 O1 0.87(4) 1.909(11) 2.770(3) 169(3) .
N2 H2N1 O3 0.86(3) 1.909(13) 2.758(3) 169(3) 2_645
N2 H2N2 O2 0.86(3) 1.900(10) 2.749(3) 168(3) 3_666
N2 H2N3 O5 0.86(3) 1.904(13) 2.729(3) 159(3) .

loop_
_geom_torsion_atom_site_label_1
_geom_torsion_atom_site_label_2
_geom_torsion_atom_site_label_3
_geom_torsion_atom_site_label_4
_geom_torsion
_geom_torsion_site_symmetry_1
_geom_torsion_site_symmetry_4
C5 C1 C2 C3 -0.1(4) 3_666 .
C5 C1 C2 S1 179.7(2) 3_666 .
O3 S1 C2 C1 -1.6(3) . .
O2 S1 C2 C1 -123.2(2) . .
O1 S1 C2 C1 117.5(2) . .
O3 S1 C2 C3 178.1(2) . .
O2 S1 C2 C3 56.6(2) . .
O1 S1 C2 C3 -62.8(2) . .
C1 C2 C3 C4 -179.9(3) . .
S1 C2 C3 C4 0.4(3) . .
C1 C2 C3 C3 0.2(4) . 3_666
S1 C2 C3 C3 -179.5(2) . 3_666
C2 C3 C4 C5 -179.7(3) . .
C3 C3 C4 C5 0.1(4) 3_666 .
C3 C4 C5 C1 -0.3(4) . 3_666
C10 C6 C7 C8 -2.1(5) 3_565 .
C10 C6 C7 S2 177.3(3) 3_565 .
O6 S2 C7 C6 -5.0(3) . .
O5 S2 C7 C6 115.3(3) . .
O4 S2 C7 C6 -126.1(3) . .
O6 S2 C7 C8 174.4(2) . .
O5 S2 C7 C8 -65.3(2) . .
O4 S2 C7 C8 53.3(3) . .
C6 C7 C8 C9 -178.3(3) . .
S2 C7 C8 C9 2.2(4) . .
C6 C7 C8 C8 2.1(4) . 3_565
S2 C7 C8 C8 -177.3(2) . 3_565
C7 C8 C9 C10 -178.3(3) . .
C8 C8 C9 C10 1.3(5) 3_565 .
C8 C9 C10 C6 -1.3(5) . 3_565
C16 C11 C12 C13 -1.6(4) . .
C17 C11 C12 C13 177.4(3) . .
C16 C11 C12 N1 -179.5(3) . .
C17 C11 C12 N1 -0.6(4) . .
C11 C12 C13 C14 1.3(4) . .
N1 C12 C13 C14 179.3(2) . .
C12 C13 C14 C15 -0.4(4) . .
C12 C13 C14 N2 179.5(2) . .
C13 C14 C15 C16 -0.2(5) . .
N2 C14 C15 C16 179.9(3) . .
C14 C15 C16 C11 -0.1(5) . .
C12 C11 C16 C15 0.9(5) . .
C17 C11 C16 C15 -178.1(3) . .
